data_4089532
loop_
_publ_author_name
'Hlina, Johann'
'Baumgartner, Judith'
'Marschner, Christoph'
'Albers, Lena'
'M\"uller, Thomas'

_publ_section_title
;
 Cyclic Disilylated and Digermylated Germylenes.
;
_journal_issue 11
_journal_name_full Organometallics
_journal_page_first 3404
_journal_page_last 3410
_journal_paper_doi 10.1021/om400365v
_journal_volume 32
_journal_year 2013
_chemical_formula_sum 'C32 H96 Ge2 Si16'
_chemical_formula_weight 1075.71
_space_group_IT_number 15
_space_group_name_Hall '-C 2yc'
_space_group_name_H-M_alt 'C 1 2/c 1'
_symmetry_cell_setting monoclinic
_symmetry_space_group_name_H-M 'C 1 2/c 1'
_atom_sites_solution_hydrogens geom
_atom_sites_solution_primary direct
_atom_sites_solution_secondary difmap
_audit_creation_method SHELXL-97
_cell_angle_alpha 90.00
_cell_angle_beta 112.87(3)
_cell_angle_gamma 90.00
_cell_formula_units_Z 4
_cell_length_a 27.464(6)
_cell_length_b 12.362(3)
_cell_length_c 20.086(4)
_cell_measurement_reflns_used 4563
_cell_measurement_temperature 100(2)
_cell_measurement_theta_max 52.511
_cell_measurement_theta_min 4.588
_cell_volume 6283(3)
_computing_cell_refinement 'Bruker XSCANS'
_computing_data_collection 'Bruker XSCANS'
_computing_data_reduction 'Bruker SHELXTL'
_computing_molecular_graphics 'Bruker SHELXTL'
_computing_publication_material 'Bruker SHELXTL'
_computing_structure_refinement 'SHELXL-97 (Sheldrick, 1997)'
_computing_structure_solution 'SHELXS-97 (Sheldrick, 1990)'
_diffrn_ambient_temperature 100(2)
_diffrn_measured_fraction_theta_full 0.996
_diffrn_measured_fraction_theta_max 0.996
_diffrn_measurement_device_type 'SMART APEX'
_diffrn_measurement_method '\w scans'
_diffrn_radiation_monochromator graphite
_diffrn_radiation_source 'fine-focus sealed tube'
_diffrn_radiation_type MoK\a
_diffrn_radiation_wavelength 0.71073
_diffrn_reflns_av_R_equivalents 0.0866
_diffrn_reflns_av_sigmaI/netI 0.0863
_diffrn_reflns_limit_h_max 34
_diffrn_reflns_limit_h_min -34
_diffrn_reflns_limit_k_max 15
_diffrn_reflns_limit_k_min -15
_diffrn_reflns_limit_l_max 24
_diffrn_reflns_limit_l_min -25
_diffrn_reflns_number 24041
_diffrn_reflns_theta_full 26.35
_diffrn_reflns_theta_max 26.35
_diffrn_reflns_theta_min 1.61
_exptl_absorpt_coefficient_mu 1.283
_exptl_absorpt_correction_T_max 0.8020
_exptl_absorpt_correction_T_min 0.6696
_exptl_absorpt_correction_type multi-scan
_exptl_absorpt_process_details SADABS
_exptl_crystal_colour colorless
_exptl_crystal_density_diffrn 1.137
_exptl_crystal_density_method 'not measured'
_exptl_crystal_description plates
_exptl_crystal_F_000 2304
_exptl_crystal_size_max 0.34
_exptl_crystal_size_mid 0.27
_exptl_crystal_size_min 0.18
_refine_diff_density_max 1.545
_refine_diff_density_min -0.732
_refine_diff_density_rms 0.147
_refine_ls_extinction_method none
_refine_ls_goodness_of_fit_ref 1.247
_refine_ls_hydrogen_treatment constr
_refine_ls_matrix_type full
_refine_ls_number_parameters 242
_refine_ls_number_reflns 6391
_refine_ls_number_restraints 0
_refine_ls_restrained_S_all 1.247
_refine_ls_R_factor_all 0.1263
_refine_ls_R_factor_gt 0.0966
_refine_ls_shift/su_max 0.001
_refine_ls_shift/su_mean 0.000
_refine_ls_structure_factor_coef Fsqd
_refine_ls_weighting_details 'calc w=1/[\s^2^(Fo^2^)+(0.0651P)^2^+39.1281P] where P=(Fo^2^+2Fc^2^)/3'
_refine_ls_weighting_scheme calc
_refine_ls_wR_factor_gt 0.1809
_refine_ls_wR_factor_ref 0.1911
_reflns_number_gt 4865
_reflns_number_total 6391
_reflns_threshold_expression >2sigma(I)
_cod_data_source_file om400365v_si_002.cif
_cod_data_source_block 5_818j
_cod_depositor_comments
;
The following automatic conversions were performed:

data item '_symmetry_cell_setting' value 'Monoclinic' was changed to
'monoclinic' in accordance with the
/home/saulius/struct/COD-crude-data/automatic-downloads/DataCite-retrospective/ACS/depositions/lib/dictionaries/cif_core.dic
dictionary named 'cif_core.dic' version 2.4.2 last updated on
2011-04-26.

Automatic conversion script
Id: cif_fix_values 6909 2019-04-08 15:41:33Z antanas 
;
_cod_original_cell_volume 6283(2)
_cod_original_sg_symbol_H-M C2/c
_cod_database_code 4089532

loop_
_symmetry_equiv_pos_as_xyz
'x, y, z'
'-x, y, -z+1/2'
'x+1/2, y+1/2, z'
'-x+1/2, y+1/2, -z+1/2'
'-x, -y, -z'
'x, -y, z-1/2'
'-x+1/2, -y+1/2, -z'
'x+1/2, -y+1/2, z-1/2'

loop_
_atom_site_label
_atom_site_type_symbol
_atom_site_fract_x
_atom_site_fract_y
_atom_site_fract_z
_atom_site_U_iso_or_equiv
_atom_site_adp_type
_atom_site_occupancy
_atom_site_symmetry_multiplicity
_atom_site_calc_flag
_atom_site_refinement_flags
Ge1 Ge 0.05058(3) 0.74283(5) 0.28504(3) 0.01614(19) Uani 1 1 d .
Si1 Si 0.11626(8) 0.67851(14) 0.23821(10) 0.0186(4) Uani 1 1 d .
Si2 Si 0.11491(8) 0.80848(16) 0.15012(10) 0.0242(5) Uani 1 1 d .
Si3 Si 0.05802(9) 0.94756(15) 0.15419(10) 0.0237(5) Uani 1 1 d .
Si4 Si 0.04628(8) 0.93848(14) 0.26447(9) 0.0205(4) Uani 1 1 d .
Si5 Si 0.07730(8) 0.65830(14) 0.40186(10) 0.0197(4) Uani 1 1 d .
Si6 Si 0.20423(8) 0.69627(16) 0.32526(11) 0.0247(5) Uani 1 1 d .
Si7 Si 0.11029(9) 0.49649(16) 0.19808(11) 0.0259(5) Uani 1 1 d .
Si8 Si 0.09920(10) 1.07022(15) 0.34768(11) 0.0312(5) Uani 1 1 d .
C1 C 0.1802(3) 0.8763(7) 0.1664(4) 0.037(2) Uani 1 1 d .
H1A H 0.2050 0.8229 0.1617 0.056 Uiso 1 1 calc R
H1B H 0.1946 0.9074 0.2151 0.056 Uiso 1 1 calc R
H1C H 0.1748 0.9340 0.1307 0.056 Uiso 1 1 calc R
C2 C 0.0946(3) 0.7596(6) 0.0541(4) 0.0319(18) Uani 1 1 d .
H2A H 0.0851 0.8217 0.0212 0.048 Uiso 1 1 calc R
H2B H 0.0640 0.7113 0.0420 0.048 Uiso 1 1 calc R
H2C H 0.1240 0.7203 0.0492 0.048 Uiso 1 1 calc R
C3 C -0.0078(3) 0.9297(6) 0.0773(4) 0.0296(17) Uani 1 1 d .
H3A H -0.0264 0.9992 0.0663 0.044 Uiso 1 1 calc R
H3B H -0.0289 0.8768 0.0908 0.044 Uiso 1 1 calc R
H3C H -0.0024 0.9039 0.0345 0.044 Uiso 1 1 calc R
C4 C 0.0852(4) 1.0792(6) 0.1341(4) 0.038(2) Uani 1 1 d .
H4A H 0.0891 1.0732 0.0878 0.057 Uiso 1 1 calc R
H4B H 0.1197 1.0942 0.1726 0.057 Uiso 1 1 calc R
H4C H 0.0607 1.1384 0.1316 0.057 Uiso 1 1 calc R
C5 C 0.1329(3) 0.7309(6) 0.4735(4) 0.0277(17) Uani 1 1 d .
H5A H 0.1519 0.6805 0.5127 0.042 Uiso 1 1 calc R
H5B H 0.1188 0.7907 0.4926 0.042 Uiso 1 1 calc R
H5C H 0.1572 0.7595 0.4527 0.042 Uiso 1 1 calc R
C6 C 0.0218(3) 0.6462(6) 0.4335(4) 0.0245(16) Uani 1 1 d .
H6A H -0.0119 0.6466 0.3916 0.037 Uiso 1 1 calc R
H6B H 0.0230 0.7074 0.4651 0.037 Uiso 1 1 calc R
H6C H 0.0254 0.5784 0.4602 0.037 Uiso 1 1 calc R
C7 C 0.0987(3) 0.5178(5) 0.3926(4) 0.0296(18) Uani 1 1 d .
H7A H 0.1100 0.4808 0.4393 0.044 Uiso 1 1 calc R
H7B H 0.1282 0.5206 0.3767 0.044 Uiso 1 1 calc R
H7C H 0.0691 0.4784 0.3568 0.044 Uiso 1 1 calc R
C8 C 0.2272(3) 0.6040(6) 0.4071(4) 0.0335(18) Uani 1 1 d .
H8A H 0.2654 0.6127 0.4338 0.050 Uiso 1 1 calc R
H8B H 0.2194 0.5287 0.3913 0.050 Uiso 1 1 calc R
H8C H 0.2087 0.6230 0.4385 0.050 Uiso 1 1 calc R
C9 C 0.2502(3) 0.6642(6) 0.2784(4) 0.0359(19) Uani 1 1 d .
H9A H 0.2384 0.7024 0.2321 0.054 Uiso 1 1 calc R
H9B H 0.2500 0.5860 0.2699 0.054 Uiso 1 1 calc R
H9C H 0.2861 0.6873 0.3089 0.054 Uiso 1 1 calc R
C10 C 0.2176(3) 0.8377(6) 0.3612(4) 0.0333(18) Uani 1 1 d .
H10A H 0.2402 0.8357 0.4128 0.050 Uiso 1 1 calc R
H10B H 0.1841 0.8733 0.3544 0.050 Uiso 1 1 calc R
H10C H 0.2354 0.8780 0.3353 0.050 Uiso 1 1 calc R
C11 C 0.1159(4) 0.4888(7) 0.1087(5) 0.052(3) Uani 1 1 d .
H11A H 0.1501 0.5181 0.1130 0.077 Uiso 1 1 calc R
H11B H 0.0874 0.5310 0.0732 0.077 Uiso 1 1 calc R
H11C H 0.1131 0.4132 0.0931 0.077 Uiso 1 1 calc R
C12 C 0.0473(3) 0.4283(6) 0.1906(5) 0.044(2) Uani 1 1 d .
H12A H 0.0181 0.4542 0.1472 0.065 Uiso 1 1 calc R
H12B H 0.0399 0.4453 0.2334 0.065 Uiso 1 1 calc R
H12C H 0.0510 0.3499 0.1873 0.065 Uiso 1 1 calc R
C13 C 0.1654(3) 0.4107(6) 0.2605(5) 0.040(2) Uani 1 1 d .
H13A H 0.1652 0.3404 0.2379 0.060 Uiso 1 1 calc R
H13B H 0.1606 0.4000 0.3059 0.060 Uiso 1 1 calc R
H13C H 0.1992 0.4469 0.2704 0.060 Uiso 1 1 calc R
C14 C 0.1375(3) 1.0226(6) 0.4421(4) 0.036(2) Uani 1 1 d .
H14A H 0.1550 1.0844 0.4726 0.054 Uiso 1 1 calc R
H14B H 0.1641 0.9699 0.4421 0.054 Uiso 1 1 calc R
H14C H 0.1133 0.9886 0.4613 0.054 Uiso 1 1 calc R
C15 C 0.0555(4) 1.1848(6) 0.3501(4) 0.046(2) Uani 1 1 d .
H15A H 0.0278 1.1578 0.3652 0.070 Uiso 1 1 calc R
H15B H 0.0392 1.2170 0.3019 0.070 Uiso 1 1 calc R
H15C H 0.0766 1.2396 0.3845 0.070 Uiso 1 1 calc R
C16 C 0.1505(4) 1.1278(7) 0.3171(5) 0.059(3) Uani 1 1 d .
H16A H 0.1330 1.1676 0.2718 0.089 Uiso 1 1 calc R
H16B H 0.1715 1.0689 0.3094 0.089 Uiso 1 1 calc R
H16C H 0.1736 1.1770 0.3542 0.089 Uiso 1 1 calc R

loop_
_atom_site_aniso_label
_atom_site_aniso_U_11
_atom_site_aniso_U_22
_atom_site_aniso_U_33
_atom_site_aniso_U_23
_atom_site_aniso_U_13
_atom_site_aniso_U_12
Ge1 0.0279(4) 0.0071(3) 0.0148(3) 0.0001(3) 0.0098(3) -0.0010(3)
Si1 0.0289(11) 0.0090(8) 0.0187(9) -0.0011(7) 0.0101(8) -0.0019(8)
Si2 0.0362(13) 0.0192(9) 0.0207(10) 0.0000(8) 0.0148(9) -0.0053(9)
Si3 0.0395(13) 0.0136(9) 0.0196(9) 0.0029(8) 0.0132(9) -0.0034(9)
Si4 0.0395(12) 0.0082(8) 0.0150(9) -0.0025(7) 0.0117(9) -0.0033(8)
Si5 0.0295(11) 0.0140(9) 0.0167(9) 0.0059(7) 0.0102(8) 0.0023(8)
Si6 0.0294(12) 0.0187(9) 0.0271(10) -0.0007(8) 0.0121(9) -0.0008(9)
Si7 0.0355(13) 0.0138(9) 0.0317(11) -0.0078(8) 0.0168(10) -0.0033(8)
Si8 0.0572(15) 0.0101(9) 0.0264(11) -0.0035(8) 0.0164(11) -0.0052(10)
C1 0.042(5) 0.038(4) 0.036(4) 0.006(4) 0.019(4) -0.015(4)
C2 0.052(5) 0.025(4) 0.028(4) 0.000(3) 0.026(4) -0.004(4)
C3 0.037(5) 0.025(4) 0.027(4) 0.001(3) 0.012(4) -0.006(3)
C4 0.055(6) 0.026(4) 0.038(5) 0.006(4) 0.023(4) -0.009(4)
C5 0.034(4) 0.028(4) 0.020(3) 0.000(3) 0.008(3) -0.006(3)
C6 0.034(4) 0.023(4) 0.024(4) 0.008(3) 0.020(3) -0.001(3)
C7 0.040(5) 0.008(3) 0.043(5) 0.000(3) 0.018(4) 0.002(3)
C8 0.035(5) 0.034(4) 0.029(4) 0.006(3) 0.009(4) -0.005(4)
C9 0.040(5) 0.030(4) 0.047(5) 0.005(4) 0.027(4) 0.006(4)
C10 0.033(5) 0.026(4) 0.030(4) -0.009(3) 0.002(4) -0.002(3)
C11 0.091(8) 0.033(5) 0.043(5) -0.015(4) 0.039(5) 0.007(5)
C12 0.034(5) 0.024(4) 0.070(6) -0.008(4) 0.017(5) -0.012(4)
C13 0.033(5) 0.022(4) 0.067(6) 0.000(4) 0.020(4) 0.004(3)
C14 0.057(6) 0.025(4) 0.027(4) -0.002(3) 0.016(4) 0.001(4)
C15 0.076(7) 0.015(4) 0.034(5) -0.001(3) 0.005(5) 0.007(4)
C16 0.103(9) 0.036(5) 0.047(5) -0.006(4) 0.038(6) -0.038(5)

loop_
_atom_type_symbol
_atom_type_description
_atom_type_scat_dispersion_real
_atom_type_scat_dispersion_imag
_atom_type_scat_source
C C 0.0033 0.0016 'International Tables Vol C Tables 4.2.6.8 and 6.1.1.4'
H H 0.0000 0.0000 'International Tables Vol C Tables 4.2.6.8 and 6.1.1.4'
Si Si 0.0817 0.0704 'International Tables Vol C Tables 4.2.6.8 and 6.1.1.4'
Ge Ge 0.1547 1.8001 'International Tables Vol C Tables 4.2.6.8 and 6.1.1.4'

loop_
_geom_angle_atom_site_label_1
_geom_angle_atom_site_label_2
_geom_angle_atom_site_label_3
_geom_angle
_geom_angle_site_symmetry_1
_geom_angle_site_symmetry_3
Si5 Ge1 Si4 124.71(7) . .
Si5 Ge1 Si1 103.92(7) . .
Si4 Ge1 Si1 104.38(7) . .
Si5 Ge1 Ge1 112.79(7) . 2
Si4 Ge1 Ge1 86.38(5) . 2
Si1 Ge1 Ge1 125.70(6) . 2
Si7 Si1 Si6 104.68(10) . .
Si7 Si1 Si2 114.11(10) . .
Si6 Si1 Si2 101.66(10) . .
Si7 Si1 Ge1 118.07(9) . .
Si6 Si1 Ge1 111.97(9) . .
Si2 Si1 Ge1 105.27(9) . .
C2 Si2 C1 101.7(4) . .
C2 Si2 Si3 109.5(3) . .
C1 Si2 Si3 105.6(3) . .
C2 Si2 Si1 117.2(2) . .
C1 Si2 Si1 115.6(3) . .
Si3 Si2 Si1 106.68(10) . .
C3 Si3 C4 104.9(4) . .
C3 Si3 Si2 109.0(3) . .
C4 Si3 Si2 107.4(3) . .
C3 Si3 Si4 109.1(3) . .
C4 Si3 Si4 116.6(3) . .
Si2 Si3 Si4 109.48(10) . .
Si3 Si4 Si4 107.07(12) . 2
Si3 Si4 Si8 110.92(10) . .
Si4 Si4 Si8 118.33(10) 2 .
Si3 Si4 Ge1 100.95(8) . .
Si4 Si4 Ge1 91.04(5) 2 .
Si8 Si4 Ge1 125.51(10) . .
C7 Si5 C6 106.8(3) . .
C7 Si5 C5 109.2(4) . .
C6 Si5 C5 107.9(3) . .
C7 Si5 Ge1 107.2(3) . .
C6 Si5 Ge1 112.7(2) . .
C5 Si5 Ge1 112.9(2) . .
C10 Si6 C9 108.7(4) . .
C10 Si6 C8 106.1(4) . .
C9 Si6 C8 104.1(4) . .
C10 Si6 Si1 111.1(3) . .
C9 Si6 Si1 107.4(3) . .
C8 Si6 Si1 118.9(3) . .
C11 Si7 C13 105.6(4) . .
C11 Si7 C12 108.6(4) . .
C13 Si7 C12 106.2(4) . .
C11 Si7 Si1 110.8(3) . .
C13 Si7 Si1 112.2(3) . .
C12 Si7 Si1 113.1(3) . .
C15 Si8 C14 109.0(4) . .
C15 Si8 C16 106.9(4) . .
C14 Si8 C16 104.7(4) . .
C15 Si8 Si4 108.3(3) . .
C14 Si8 Si4 116.5(3) . .
C16 Si8 Si4 111.1(3) . .

loop_
_geom_bond_atom_site_label_1
_geom_bond_atom_site_label_2
_geom_bond_distance
_geom_bond_site_symmetry_2
Ge1 Si5 2.4079(19) .
Ge1 Si4 2.4487(19) .
Ge1 Si1 2.468(2) .
Ge1 Ge1 2.5805(17) 2
Si1 Si7 2.374(3) .
Si1 Si6 2.379(3) .
Si1 Si2 2.380(3) .
Si2 C2 1.887(7) .
Si2 C1 1.889(8) .
Si2 Si3 2.346(3) .
Si3 C3 1.880(7) .
Si3 C4 1.898(7) .
Si3 Si4 2.362(3) .
Si4 Si4 2.377(4) 2
Si4 Si8 2.381(3) .
Si5 C7 1.866(7) .
Si5 C6 1.870(7) .
Si5 C5 1.871(7) .
Si6 C10 1.872(7) .
Si6 C9 1.887(8) .
Si6 C8 1.896(7) .
Si7 C11 1.862(8) .
Si7 C13 1.874(8) .
Si7 C12 1.877(8) .
Si8 C15 1.869(8) .
Si8 C14 1.871(8) .
Si8 C16 1.881(9) .

loop_
_geom_torsion_atom_site_label_1
_geom_torsion_atom_site_label_2
_geom_torsion_atom_site_label_3
_geom_torsion_atom_site_label_4
_geom_torsion
_geom_torsion_site_symmetry_1
_geom_torsion_site_symmetry_4
Si5 Ge1 Si1 Si7 73.80(11) . .
Si4 Ge1 Si1 Si7 -154.19(10) . .
Ge1 Ge1 Si1 Si7 -58.22(11) 2 .
Si5 Ge1 Si1 Si6 -47.85(10) . .
Si4 Ge1 Si1 Si6 84.16(9) . .
Ge1 Ge1 Si1 Si6 -179.88(6) 2 .
Si5 Ge1 Si1 Si2 -157.49(9) . .
Si4 Ge1 Si1 Si2 -25.48(10) . .
Ge1 Ge1 Si1 Si2 70.49(9) 2 .
Si7 Si1 Si2 C2 13.0(3) . .
Si6 Si1 Si2 C2 125.1(3) . .
Ge1 Si1 Si2 C2 -118.0(3) . .
Si7 Si1 Si2 C1 -106.9(3) . .
Si6 Si1 Si2 C1 5.2(3) . .
Ge1 Si1 Si2 C1 122.1(3) . .
Si7 Si1 Si2 Si3 136.11(11) . .
Si6 Si1 Si2 Si3 -111.81(11) . .
Ge1 Si1 Si2 Si3 5.08(12) . .
C2 Si2 Si3 C3 26.9(4) . .
C1 Si2 Si3 C3 135.7(4) . .
Si1 Si2 Si3 C3 -100.9(3) . .
C2 Si2 Si3 C4 -86.3(4) . .
C1 Si2 Si3 C4 22.5(4) . .
Si1 Si2 Si3 C4 146.0(3) . .
C2 Si2 Si3 Si4 146.2(3) . .
C1 Si2 Si3 Si4 -105.1(3) . .
Si1 Si2 Si3 Si4 18.42(14) . .
C3 Si3 Si4 Si4 -8.9(3) . 2
C4 Si3 Si4 Si4 109.7(3) . 2
Si2 Si3 Si4 Si4 -128.17(8) . 2
C3 Si3 Si4 Si8 -139.4(3) . .
C4 Si3 Si4 Si8 -20.8(3) . .
Si2 Si3 Si4 Si8 101.37(12) . .
C3 Si3 Si4 Ge1 85.6(3) . .
C4 Si3 Si4 Ge1 -155.8(3) . .
Si2 Si3 Si4 Ge1 -33.65(12) . .
Si5 Ge1 Si4 Si3 154.00(9) . .
Si1 Ge1 Si4 Si3 35.33(10) . .
Ge1 Ge1 Si4 Si3 -90.64(9) 2 .
Si5 Ge1 Si4 Si4 -98.39(11) . 2
Si1 Ge1 Si4 Si4 142.94(9) . 2
Ge1 Ge1 Si4 Si4 16.97(8) 2 2
Si5 Ge1 Si4 Si8 28.20(16) . .
Si1 Ge1 Si4 Si8 -90.47(13) . .
Ge1 Ge1 Si4 Si8 143.56(12) 2 .
Si4 Ge1 Si5 C7 -158.5(3) . .
Si1 Ge1 Si5 C7 -39.6(3) . .
Ge1 Ge1 Si5 C7 99.5(3) 2 .
Si4 Ge1 Si5 C6 84.3(3) . .
Si1 Ge1 Si5 C6 -156.8(3) . .
Ge1 Ge1 Si5 C6 -17.7(3) 2 .
Si4 Ge1 Si5 C5 -38.2(3) . .
Si1 Ge1 Si5 C5 80.6(3) . .
Ge1 Ge1 Si5 C5 -140.2(3) 2 .
Si7 Si1 Si6 C10 177.9(3) . .
Si2 Si1 Si6 C10 58.9(3) . .
Ge1 Si1 Si6 C10 -53.0(3) . .
Si7 Si1 Si6 C9 59.2(3) . .
Si2 Si1 Si6 C9 -59.9(3) . .
Ge1 Si1 Si6 C9 -171.8(3) . .
Si7 Si1 Si6 C8 -58.5(3) . .
Si2 Si1 Si6 C8 -177.6(3) . .
Ge1 Si1 Si6 C8 70.5(3) . .
Si6 Si1 Si7 C11 -101.6(4) . .
Si2 Si1 Si7 C11 8.6(4) . .
Ge1 Si1 Si7 C11 133.1(4) . .
Si6 Si1 Si7 C13 16.1(3) . .
Si2 Si1 Si7 C13 126.3(3) . .
Ge1 Si1 Si7 C13 -109.2(3) . .
Si6 Si1 Si7 C12 136.2(3) . .
Si2 Si1 Si7 C12 -113.6(3) . .
Ge1 Si1 Si7 C12 10.9(4) . .
Si3 Si4 Si8 C15 103.0(3) . .
Si4 Si4 Si8 C15 -21.3(3) 2 .
Ge1 Si4 Si8 C15 -135.5(3) . .
Si3 Si4 Si8 C14 -133.8(3) . .
Si4 Si4 Si8 C14 101.9(3) 2 .
Ge1 Si4 Si8 C14 -12.3(4) . .
Si3 Si4 Si8 C16 -14.1(4) . .
Si4 Si4 Si8 C16 -138.4(4) 2 .
Ge1 Si4 Si8 C16 107.4(4) . .
